data_7714732
loop_
_publ_author_name
'Sanz-Garrido, Jorge'
'Martin, Avelino'
'Gonz&#xe1;lez-Arellano, Camino'
'Flores, Juan C.'

_publ_section_title
;
 Half-sandwich Ni(II) complexes bearing enantiopure bidentate
 NHC-carboxylate ligands: efficient catalysts for the hydrosilylative
 reduction of acetophenones.
;
_journal_issue 4
_journal_name_full 'Dalton transactions (Cambridge, England : 2003)'
_journal_page_first 1460
_journal_page_last 1468
_journal_paper_doi 10.1039/d3dt03739h
_journal_volume 53
_journal_year 2024
_chemical_formula_moiety 'C21 H24 N2 Ni O2 S'
_chemical_formula_sum 'C21 H24 N2 Ni O2 S'
_chemical_formula_weight 427.19
_space_group_crystal_system monoclinic
_space_group_IT_number 14
_space_group_name_Hall '-P 2ybc'
_space_group_name_H-M_alt 'P 1 21/c 1'
_atom_sites_solution_hydrogens geom
_audit_creation_date 2023-09-25
_audit_creation_method
;
Olex2 1.5
(compiled 2023.08.24 svn.re1ec1418 for OlexSys, GUI svn.r6817)
;
_audit_update_record
;
2023-10-23 deposited with the CCDC.	2023-12-15 downloaded from the CCDC.
;
_cell_angle_alpha 90
_cell_angle_beta 90.693(2)
_cell_angle_gamma 90
_cell_formula_units_Z 4
_cell_length_a 11.3923(7)
_cell_length_b 11.6720(6)
_cell_length_c 15.6603(7)
_cell_measurement_reflns_used 5682
_cell_measurement_temperature 200.00
_cell_measurement_theta_max 27.483
_cell_measurement_theta_min 2.807
_cell_volume 2082.21(19)
_computing_cell_refinement 'SAINT V8.40B (Bruker, 2019)'
_computing_data_collection 'Apex3 v2019.11-0 (Bruker, 2019)'
_computing_data_reduction 'SAINT V8.40B (Bruker, 2019)'
_computing_molecular_graphics 'Olex2 1.5 (Dolomanov et al., 2009)'
_computing_publication_material 'Olex2 1.5 (Dolomanov et al., 2009)'
_computing_structure_refinement
;
SHELXL-2018/3 (Sheldrick, 2015, 2018), 
;
_computing_structure_solution 'ShelXT (Sheldrick, 2015)'
_diffrn_ambient_temperature 200.00
_diffrn_detector_area_resol_mean 7.4074
_diffrn_measured_fraction_theta_full 0.984
_diffrn_measured_fraction_theta_max 0.966
_diffrn_measurement_device '\k-geometry diffractometer'
_diffrn_measurement_device_type 'Bruker D8 Venture UAH'
_diffrn_measurement_method 'omega and phi scans'
_diffrn_radiation_collimation 'focusing mirrors'
_diffrn_radiation_monochromator 'multilayer mirror optics'
_diffrn_radiation_type MoK\a
_diffrn_radiation_wavelength 0.71073
_diffrn_reflns_av_R_equivalents 0.0763
_diffrn_reflns_av_unetI/netI 0.0601
_diffrn_reflns_Laue_measured_fraction_full 0.984
_diffrn_reflns_Laue_measured_fraction_max 0.966
_diffrn_reflns_limit_h_max 14
_diffrn_reflns_limit_h_min -14
_diffrn_reflns_limit_k_max 15
_diffrn_reflns_limit_k_min -15
_diffrn_reflns_limit_l_max 20
_diffrn_reflns_limit_l_min -19
_diffrn_reflns_number 17587
_diffrn_reflns_point_group_measured_fraction_full 0.984
_diffrn_reflns_point_group_measured_fraction_max 0.966
_diffrn_reflns_theta_full 25.242
_diffrn_reflns_theta_max 27.505
_diffrn_reflns_theta_min 3.726
_diffrn_source 'microfocus sealed tube'
_diffrn_source_current 1.4
_diffrn_source_power 0.07
_diffrn_source_type 'INCOATEC I\ms 3.0'
_diffrn_source_voltage 50
_exptl_absorpt_coefficient_mu 1.049
_exptl_absorpt_correction_T_max 0.7456
_exptl_absorpt_correction_T_min 0.4785
_exptl_absorpt_correction_type multi-scan
_exptl_absorpt_process_details
;
SADABS-2016/2 (Bruker,2016) was used for absorption correction.
wR2(int) was 0.1202 before and 0.0804 after correction.
The Ratio of minimum to maximum transmission is 0.6418.
The \l/2 correction factor is Not present.
;
_exptl_crystal_colour yellow
_exptl_crystal_colour_primary yellow
_exptl_crystal_density_diffrn 1.363
_exptl_crystal_description block
_exptl_crystal_F_000 896
_exptl_crystal_size_max 0.2
_exptl_crystal_size_mid 0.18
_exptl_crystal_size_min 0.11
_refine_diff_density_max 0.616
_refine_diff_density_min -0.473
_refine_diff_density_rms 0.066
_refine_ls_extinction_method none
_refine_ls_goodness_of_fit_ref 1.064
_refine_ls_hydrogen_treatment constr
_refine_ls_matrix_type full
_refine_ls_number_parameters 248
_refine_ls_number_reflns 4624
_refine_ls_number_restraints 0
_refine_ls_restrained_S_all 1.064
_refine_ls_R_factor_all 0.0710
_refine_ls_R_factor_gt 0.0484
_refine_ls_shift/su_max 0.001
_refine_ls_shift/su_mean 0.000
_refine_ls_structure_factor_coef Fsqd
_refine_ls_weighting_details 'w=1/[\s^2^(Fo^2^)+(0.0388P)^2^+1.6684P] where P=(Fo^2^+2Fc^2^)/3'
_refine_ls_weighting_scheme calc
_refine_ls_wR_factor_gt 0.1037
_refine_ls_wR_factor_ref 0.1133
_reflns_Friedel_coverage 0.000
_reflns_number_gt 3565
_reflns_number_total 4624
_reflns_threshold_expression 'I > 2\s(I)'
_cod_data_source_file d3dt03739h2.cif
_cod_data_source_block pgscysni_2_0m_a
_cod_depositor_comments 'Adding full bibliography for 7714726--7714736.cif.'
_cod_database_code 7714732
_shelx_shelxl_version_number 2018/3
_shelx_space_group_comment
;
The symmetry employed for this shelxl refinement is uniquely defined
by the following loop, which should always be used as a source of
symmetry information in preference to the above space-group names.
They are only intended as comments.
;
_shelx_estimated_absorpt_t_max 0.893
_shelx_estimated_absorpt_t_min 0.818
_olex2_refinement_description
;
1. Fixed Uiso
 At 1.2 times of:
  All C(H) groups, All C(H,H) groups
 At 1.5 times of:
  All C(H,H,H) groups
2.a Ternary CH refined with riding coordinates:
 C4(H4)
2.b Secondary CH2 refined with riding coordinates:
 C6(H6A,H6B)
2.c Aromatic/amide H refined with riding coordinates:
 C2(H2), C3(H3), C10(H10), C12(H12), C21(H21), C22(H22), C23(H23), C24(H24),
 C25(H25)
2.d Idealised Me refined as rotating group:
 C7(H7A,H7B,H7C), C14(H14A,H14B,H14C), C15(H15A,H15B,H15C), C16(H16A,H16B,H16C)
;
_olex2_submission_special_instructions 'No special instructions were received'

loop_
_space_group_symop_operation_xyz
'x, y, z'
'-x, y+1/2, -z+1/2'
'-x, -y, -z'
'x, -y-1/2, z-1/2'

loop_
_atom_site_label
_atom_site_type_symbol
_atom_site_fract_x
_atom_site_fract_y
_atom_site_fract_z
_atom_site_U_iso_or_equiv
_atom_site_adp_type
_atom_site_occupancy
_atom_site_site_symmetry_order
_atom_site_calc_flag
_atom_site_refinement_flags_posn
_atom_site_refinement_flags_adp
_atom_site_refinement_flags_occupancy
_atom_site_disorder_assembly
_atom_site_disorder_group
Ni1 Ni 0.75398(3) 0.33215(3) 0.47615(2) 0.02976(12) Uani 1 1 d . . . . .
S1 S 0.84214(10) -0.06189(9) 0.54906(8) 0.0726(3) Uani 1 1 d . . . . .
O1 O 0.63702(18) 0.25359(17) 0.41281(12) 0.0382(5) Uani 1 1 d . . . . .
O2 O 0.5266(2) 0.1032(2) 0.38287(13) 0.0534(6) Uani 1 1 d . . . . .
N1 N 0.66413(19) 0.15727(18) 0.57833(13) 0.0294(5) Uani 1 1 d . . . . .
N2 N 0.6955(2) 0.30191(18) 0.65883(14) 0.0317(5) Uani 1 1 d . . . . .
C1 C 0.7069(2) 0.2649(2) 0.57713(16) 0.0291(5) Uani 1 1 d . . . . .
C2 C 0.6435(3) 0.2183(3) 0.70891(18) 0.0392(7) Uani 1 1 d . . . . .
H2 H 0.624815 0.224473 0.767700 0.047 Uiso 1 1 calc R U . . .
C3 C 0.6245(3) 0.1270(2) 0.65821(17) 0.0368(6) Uani 1 1 d . . . . .
H3 H 0.590634 0.055931 0.674164 0.044 Uiso 1 1 calc R U . . .
C4 C 0.6557(3) 0.0854(2) 0.50204(16) 0.0341(6) Uani 1 1 d . . . . .
H4 H 0.603692 0.018849 0.515180 0.041 Uiso 1 1 calc R U . . .
C5 C 0.6006(3) 0.1515(2) 0.42726(17) 0.0360(6) Uani 1 1 d . . . . .
C6 C 0.7759(3) 0.0385(3) 0.4754(2) 0.0455(8) Uani 1 1 d . . . . .
H6A H 0.830207 0.103856 0.468109 0.055 Uiso 1 1 calc R U . . .
H6B H 0.766788 0.000564 0.419165 0.055 Uiso 1 1 calc R U . . .
C7 C 0.7491(5) -0.1827(3) 0.5313(4) 0.0925(17) Uani 1 1 d . . . . .
H7A H 0.742700 -0.197928 0.469905 0.139 Uiso 1 1 calc R U . . .
H7B H 0.671026 -0.166725 0.554032 0.139 Uiso 1 1 calc R U . . .
H7C H 0.782527 -0.249831 0.560295 0.139 Uiso 1 1 calc R U . . .
C8 C 0.7138(3) 0.4187(2) 0.68654(17) 0.0357(6) Uani 1 1 d . . . . .
C9 C 0.6251(3) 0.4978(3) 0.6707(2) 0.0465(8) Uani 1 1 d . . . . .
C10 C 0.6428(4) 0.6108(3) 0.6962(2) 0.0589(10) Uani 1 1 d . . . . .
H10 H 0.583368 0.666072 0.685036 0.071 Uiso 1 1 calc R U . . .
C11 C 0.7446(4) 0.6438(3) 0.7373(2) 0.0625(11) Uani 1 1 d . . . . .
C12 C 0.8299(4) 0.5640(3) 0.7525(2) 0.0563(10) Uani 1 1 d . . . . .
H12 H 0.900157 0.587143 0.780960 0.068 Uiso 1 1 calc R U . . .
C13 C 0.8177(3) 0.4490(3) 0.72766(18) 0.0435(7) Uani 1 1 d . . . . .
C14 C 0.5129(3) 0.4636(4) 0.6275(3) 0.0708(11) Uani 1 1 d . . . . .
H14A H 0.529775 0.432672 0.570763 0.106 Uiso 1 1 calc R U . . .
H14B H 0.461776 0.530725 0.621695 0.106 Uiso 1 1 calc R U . . .
H14C H 0.473640 0.405002 0.661648 0.106 Uiso 1 1 calc R U . . .
C15 C 0.7610(6) 0.7678(4) 0.7657(3) 0.104(2) Uani 1 1 d . . . . .
H15A H 0.684195 0.802353 0.776376 0.156 Uiso 1 1 calc R U . . .
H15B H 0.800866 0.810822 0.720829 0.156 Uiso 1 1 calc R U . . .
H15C H 0.808627 0.769848 0.818255 0.156 Uiso 1 1 calc R U . . .
C16 C 0.9132(4) 0.3651(4) 0.7451(3) 0.0699(12) Uani 1 1 d . . . . .
H16A H 0.903213 0.332150 0.802062 0.105 Uiso 1 1 calc R U . . .
H16B H 0.989280 0.403975 0.742341 0.105 Uiso 1 1 calc R U . . .
H16C H 0.909941 0.303936 0.702238 0.105 Uiso 1 1 calc R U . . .
C21 C 0.9288(3) 0.3550(3) 0.4299(3) 0.0582(10) Uani 1 1 d . . . . .
H21 H 0.983651 0.297230 0.415045 0.070 Uiso 1 1 calc R U . . .
C22 C 0.8499(4) 0.4092(4) 0.3756(2) 0.0733(14) Uani 1 1 d . . . . .
H22 H 0.835118 0.390793 0.317386 0.088 Uiso 1 1 calc R U . . .
C23 C 0.7945(3) 0.4983(3) 0.4236(4) 0.0760(15) Uani 1 1 d . . . . .
H23 H 0.740090 0.553197 0.402266 0.091 Uiso 1 1 calc R U . . .
C24 C 0.8342(4) 0.4894(3) 0.5046(3) 0.0678(12) Uani 1 1 d . . . . .
H24 H 0.811785 0.536761 0.551011 0.081 Uiso 1 1 calc R U . . .
C25 C 0.9122(3) 0.4007(4) 0.5088(2) 0.0614(11) Uani 1 1 d . . . . .
H25 H 0.949707 0.374540 0.559708 0.074 Uiso 1 1 calc R U . . .

loop_
_atom_site_aniso_label
_atom_site_aniso_U_11
_atom_site_aniso_U_22
_atom_site_aniso_U_33
_atom_site_aniso_U_23
_atom_site_aniso_U_13
_atom_site_aniso_U_12
Ni1 0.0339(2) 0.02717(18) 0.0282(2) 0.00313(13) 0.00032(12) -0.01281(14)
S1 0.0774(7) 0.0500(6) 0.0906(8) 0.0191(5) 0.0099(6) 0.0142(5)
O1 0.0497(12) 0.0363(10) 0.0285(10) 0.0077(8) -0.0076(8) -0.0201(9)
O2 0.0682(15) 0.0545(14) 0.0370(12) 0.0022(10) -0.0137(10) -0.0347(12)
N1 0.0379(12) 0.0268(11) 0.0237(11) 0.0002(8) 0.0018(8) -0.0103(9)
N2 0.0400(13) 0.0283(11) 0.0267(12) -0.0014(8) -0.0015(9) -0.0089(9)
C1 0.0320(14) 0.0260(12) 0.0292(14) 0.0002(10) -0.0020(10) -0.0084(10)
C2 0.0520(18) 0.0391(16) 0.0268(14) 0.0020(11) 0.0040(12) -0.0119(13)
C3 0.0489(17) 0.0328(14) 0.0286(14) 0.0060(11) 0.0019(12) -0.0138(12)
C4 0.0489(17) 0.0263(13) 0.0272(14) -0.0018(10) 0.0021(11) -0.0153(12)
C5 0.0445(16) 0.0360(15) 0.0275(14) 0.0002(11) 0.0002(11) -0.0182(12)
C6 0.061(2) 0.0343(15) 0.0411(17) 0.0005(13) 0.0153(15) -0.0031(14)
C7 0.125(4) 0.036(2) 0.117(4) 0.012(2) 0.031(3) -0.004(2)
C8 0.0452(16) 0.0306(14) 0.0313(14) -0.0051(11) 0.0070(12) -0.0117(12)
C9 0.0443(18) 0.0412(17) 0.055(2) -0.0022(14) 0.0163(14) -0.0032(14)
C10 0.069(2) 0.0335(17) 0.075(2) -0.0054(16) 0.034(2) 0.0014(16)
C11 0.093(3) 0.0385(19) 0.056(2) -0.0174(16) 0.032(2) -0.017(2)
C12 0.075(2) 0.056(2) 0.0380(18) -0.0121(15) 0.0064(16) -0.0336(19)
C13 0.0567(19) 0.0437(17) 0.0301(16) -0.0043(12) -0.0036(13) -0.0150(14)
C14 0.043(2) 0.062(2) 0.108(3) 0.010(2) 0.002(2) 0.0023(18)
C15 0.162(5) 0.047(2) 0.104(4) -0.037(2) 0.045(4) -0.031(3)
C16 0.071(3) 0.070(3) 0.068(3) 0.005(2) -0.033(2) -0.011(2)
C21 0.0383(18) 0.049(2) 0.088(3) -0.0037(18) 0.0226(18) -0.0174(15)
C22 0.090(3) 0.096(3) 0.0336(19) 0.0100(19) 0.0002(18) -0.073(3)
C23 0.045(2) 0.046(2) 0.137(4) 0.052(3) 0.003(2) -0.0169(17)
C24 0.077(3) 0.051(2) 0.077(3) -0.013(2) 0.029(2) -0.042(2)
C25 0.059(2) 0.069(3) 0.056(2) 0.0184(18) -0.0131(17) -0.044(2)

loop_
_atom_type_symbol
_atom_type_description
_atom_type_scat_dispersion_real
_atom_type_scat_dispersion_imag
_atom_type_scat_source
C C 0.0033 0.0016 'International Tables Vol C Tables 4.2.6.8 and 6.1.1.4'
H H 0.0000 0.0000 'International Tables Vol C Tables 4.2.6.8 and 6.1.1.4'
N N 0.0061 0.0033 'International Tables Vol C Tables 4.2.6.8 and 6.1.1.4'
Ni Ni 0.3393 1.1124 'International Tables Vol C Tables 4.2.6.8 and 6.1.1.4'
O O 0.0106 0.0060 'International Tables Vol C Tables 4.2.6.8 and 6.1.1.4'
S S 0.1246 0.1234 'International Tables Vol C Tables 4.2.6.8 and 6.1.1.4'

loop_
_geom_angle_atom_site_label_1
_geom_angle_atom_site_label_2
_geom_angle_atom_site_label_3
_geom_angle
_geom_angle_site_symmetry_1
_geom_angle_site_symmetry_3
_geom_angle_publ_flag
O1 Ni1 C21 122.35(13) . . ?
O1 Ni1 C22 100.49(11) . . ?
O1 Ni1 C23 112.88(15) . . ?
O1 Ni1 C24 147.13(16) . . ?
O1 Ni1 C25 160.28(14) . . ?
C1 Ni1 O1 91.88(9) . . ?
C1 Ni1 C21 128.42(15) . . ?
C1 Ni1 C22 165.63(14) . . ?
C1 Ni1 C23 140.55(18) . . ?
C1 Ni1 C24 108.64(14) . . ?
C1 Ni1 C25 102.54(13) . . ?
C21 Ni1 C23 63.63(15) . . ?
C22 Ni1 C21 37.78(16) . . ?
C22 Ni1 C23 39.09(17) . . ?
C24 Ni1 C21 63.82(15) . . ?
C24 Ni1 C22 63.95(15) . . ?
C24 Ni1 C23 36.85(17) . . ?
C25 Ni1 C21 37.95(15) . . ?
C25 Ni1 C22 63.75(14) . . ?
C25 Ni1 C23 63.19(16) . . ?
C25 Ni1 C24 38.59(16) . . ?
C7 S1 C6 99.8(2) . . ?
C5 O1 Ni1 125.86(18) . . ?
C1 N1 C3 111.9(2) . . ?
C1 N1 C4 122.9(2) . . ?
C3 N1 C4 125.1(2) . . ?
C1 N2 C2 110.8(2) . . ?
C1 N2 C8 124.6(2) . . ?
C2 N2 C8 123.6(2) . . ?
N1 C1 Ni1 121.06(18) . . ?
N1 C1 N2 104.2(2) . . ?
N2 C1 Ni1 134.59(19) . . ?
N2 C2 H2 126.6 . . ?
C3 C2 N2 106.8(2) . . ?
C3 C2 H2 126.6 . . ?
N1 C3 H3 126.9 . . ?
C2 C3 N1 106.3(2) . . ?
C2 C3 H3 126.9 . . ?
N1 C4 H4 108.1 . . ?
N1 C4 C5 111.0(2) . . ?
N1 C4 C6 112.1(2) . . ?
C5 C4 H4 108.1 . . ?
C5 C4 C6 109.3(2) . . ?
C6 C4 H4 108.1 . . ?
O1 C5 C4 118.2(2) . . ?
O2 C5 O1 123.3(3) . . ?
O2 C5 C4 118.4(2) . . ?
S1 C6 H6A 108.5 . . ?
S1 C6 H6B 108.5 . . ?
C4 C6 S1 115.2(2) . . ?
C4 C6 H6A 108.5 . . ?
C4 C6 H6B 108.5 . . ?
H6A C6 H6B 107.5 . . ?
S1 C7 H7A 109.5 . . ?
S1 C7 H7B 109.5 . . ?
S1 C7 H7C 109.5 . . ?
H7A C7 H7B 109.5 . . ?
H7A C7 H7C 109.5 . . ?
H7B C7 H7C 109.5 . . ?
C9 C8 N2 118.1(3) . . ?
C13 C8 N2 119.9(3) . . ?
C13 C8 C9 122.0(3) . . ?
C8 C9 C10 118.4(3) . . ?
C8 C9 C14 121.4(3) . . ?
C10 C9 C14 120.2(3) . . ?
C9 C10 H10 119.4 . . ?
C11 C10 C9 121.3(4) . . ?
C11 C10 H10 119.4 . . ?
C10 C11 C15 120.2(4) . . ?
C12 C11 C10 119.0(3) . . ?
C12 C11 C15 120.8(4) . . ?
C11 C12 H12 118.8 . . ?
C11 C12 C13 122.4(3) . . ?
C13 C12 H12 118.8 . . ?
C8 C13 C12 117.0(3) . . ?
C8 C13 C16 122.4(3) . . ?
C12 C13 C16 120.6(3) . . ?
C9 C14 H14A 109.5 . . ?
C9 C14 H14B 109.5 . . ?
C9 C14 H14C 109.5 . . ?
H14A C14 H14B 109.5 . . ?
H14A C14 H14C 109.5 . . ?
H14B C14 H14C 109.5 . . ?
C11 C15 H15A 109.5 . . ?
C11 C15 H15B 109.5 . . ?
C11 C15 H15C 109.5 . . ?
H15A C15 H15B 109.5 . . ?
H15A C15 H15C 109.5 . . ?
H15B C15 H15C 109.5 . . ?
C13 C16 H16A 109.5 . . ?
C13 C16 H16B 109.5 . . ?
C13 C16 H16C 109.5 . . ?
H16A C16 H16B 109.5 . . ?
H16A C16 H16C 109.5 . . ?
H16B C16 H16C 109.5 . . ?
Ni1 C21 H21 127.7 . . ?
C22 C21 Ni1 70.4(2) . . ?
C22 C21 H21 126.8 . . ?
C25 C21 Ni1 66.58(19) . . ?
C25 C21 H21 126.8 . . ?
C25 C21 C22 106.4(4) . . ?
Ni1 C22 H22 121.9 . . ?
C21 C22 Ni1 71.79(19) . . ?
C21 C22 H22 126.4 . . ?
C21 C22 C23 107.2(3) . . ?
C23 C22 Ni1 71.7(2) . . ?
C23 C22 H22 126.4 . . ?
Ni1 C23 H23 126.8 . . ?
C22 C23 Ni1 69.25(19) . . ?
C22 C23 H23 126.5 . . ?
C24 C23 Ni1 69.1(2) . . ?
C24 C23 C22 107.1(4) . . ?
C24 C23 H23 126.5 . . ?
Ni1 C24 H24 123.5 . . ?
C23 C24 Ni1 74.1(2) . . ?
C23 C24 H24 125.8 . . ?
C23 C24 C25 108.3(4) . . ?
C25 C24 Ni1 68.17(19) . . ?
C25 C24 H24 125.8 . . ?
Ni1 C25 H25 118.2 . . ?
C21 C25 Ni1 75.48(19) . . ?
C21 C25 C24 110.6(4) . . ?
C21 C25 H25 124.7 . . ?
C24 C25 Ni1 73.2(2) . . ?
C24 C25 H25 124.7 . . ?

loop_
_geom_bond_atom_site_label_1
_geom_bond_atom_site_label_2
_geom_bond_distance
_geom_bond_site_symmetry_2
_geom_bond_publ_flag
Ni1 O1 1.8890(18) . ?
Ni1 C1 1.851(3) . ?
Ni1 C21 2.144(3) . ?
Ni1 C22 2.126(3) . ?
Ni1 C23 2.158(3) . ?
Ni1 C24 2.096(3) . ?
Ni1 C25 2.032(3) . ?
S1 C6 1.803(3) . ?
S1 C7 1.784(5) . ?
O1 C5 1.283(3) . ?
O2 C5 1.224(3) . ?
N1 C1 1.348(3) . ?
N1 C3 1.381(3) . ?
N1 C4 1.462(3) . ?
N2 C1 1.358(3) . ?
N2 C2 1.389(3) . ?
N2 C8 1.445(3) . ?
C2 H2 0.9500 . ?
C2 C3 1.345(4) . ?
C3 H3 0.9500 . ?
C4 H4 1.0000 . ?
C4 C5 1.530(4) . ?
C4 C6 1.537(4) . ?
C6 H6A 0.9900 . ?
C6 H6B 0.9900 . ?
C7 H7A 0.9800 . ?
C7 H7B 0.9800 . ?
C7 H7C 0.9800 . ?
C8 C9 1.389(4) . ?
C8 C13 1.386(4) . ?
C9 C10 1.392(5) . ?
C9 C14 1.492(5) . ?
C10 H10 0.9500 . ?
C10 C11 1.375(6) . ?
C11 C12 1.366(6) . ?
C11 C15 1.524(5) . ?
C12 H12 0.9500 . ?
C12 C13 1.405(4) . ?
C13 C16 1.486(5) . ?
C14 H14A 0.9800 . ?
C14 H14B 0.9800 . ?
C14 H14C 0.9800 . ?
C15 H15A 0.9800 . ?
C15 H15B 0.9800 . ?
C15 H15C 0.9800 . ?
C16 H16A 0.9800 . ?
C16 H16B 0.9800 . ?
C16 H16C 0.9800 . ?
C21 H21 0.9500 . ?
C21 C22 1.383(6) . ?
C21 C25 1.362(5) . ?
C22 H22 0.9500 . ?
C22 C23 1.434(6) . ?
C23 H23 0.9500 . ?
C23 C24 1.346(6) . ?
C24 H24 0.9500 . ?
C24 C25 1.365(6) . ?
C25 H25 0.9500 . ?

loop_
_geom_torsion_atom_site_label_1
_geom_torsion_atom_site_label_2
_geom_torsion_atom_site_label_3
_geom_torsion_atom_site_label_4
_geom_torsion
_geom_torsion_site_symmetry_1
_geom_torsion_site_symmetry_2
_geom_torsion_site_symmetry_3
_geom_torsion_site_symmetry_4
_geom_torsion_publ_flag
Ni1 O1 C5 O2 -178.0(2) . . . . ?
Ni1 O1 C5 C4 -0.2(4) . . . . ?
Ni1 C21 C22 C23 63.3(2) . . . . ?
Ni1 C21 C25 C24 -65.5(2) . . . . ?
Ni1 C22 C23 C24 58.9(2) . . . . ?
Ni1 C23 C24 C25 59.9(2) . . . . ?
Ni1 C24 C25 C21 66.9(2) . . . . ?
O1 Ni1 C1 N1 33.4(2) . . . . ?
O1 Ni1 C1 N2 -140.8(3) . . . . ?
N1 C4 C5 O1 45.5(3) . . . . ?
N1 C4 C5 O2 -136.5(3) . . . . ?
N1 C4 C6 S1 66.6(3) . . . . ?
N2 C2 C3 N1 -0.6(3) . . . . ?
N2 C8 C9 C10 -179.2(3) . . . . ?
N2 C8 C9 C14 0.9(4) . . . . ?
N2 C8 C13 C12 179.7(3) . . . . ?
N2 C8 C13 C16 -0.1(5) . . . . ?
C1 Ni1 O1 C5 -35.2(2) . . . . ?
C1 N1 C3 C2 -0.3(3) . . . . ?
C1 N1 C4 C5 -47.4(3) . . . . ?
C1 N1 C4 C6 75.1(3) . . . . ?
C1 N2 C2 C3 1.4(3) . . . . ?
C1 N2 C8 C9 78.3(4) . . . . ?
C1 N2 C8 C13 -101.7(3) . . . . ?
C2 N2 C1 Ni1 173.3(2) . . . . ?
C2 N2 C1 N1 -1.5(3) . . . . ?
C2 N2 C8 C9 -89.4(4) . . . . ?
C2 N2 C8 C13 90.6(4) . . . . ?
C3 N1 C1 Ni1 -174.6(2) . . . . ?
C3 N1 C1 N2 1.1(3) . . . . ?
C3 N1 C4 C5 129.0(3) . . . . ?
C3 N1 C4 C6 -108.5(3) . . . . ?
C4 N1 C1 Ni1 2.2(4) . . . . ?
C4 N1 C1 N2 177.9(2) . . . . ?
C4 N1 C3 C2 -177.0(3) . . . . ?
C5 C4 C6 S1 -169.89(19) . . . . ?
C6 C4 C5 O1 -78.6(3) . . . . ?
C6 C4 C5 O2 99.3(3) . . . . ?
C7 S1 C6 C4 71.8(3) . . . . ?
C8 N2 C1 Ni1 4.3(4) . . . . ?
C8 N2 C1 N1 -170.5(2) . . . . ?
C8 N2 C2 C3 170.5(3) . . . . ?
C8 C9 C10 C11 -0.9(5) . . . . ?
C9 C8 C13 C12 -0.3(4) . . . . ?
C9 C8 C13 C16 179.9(3) . . . . ?
C9 C10 C11 C12 0.5(5) . . . . ?
C9 C10 C11 C15 -179.1(4) . . . . ?
C10 C11 C12 C13 0.0(5) . . . . ?
C11 C12 C13 C8 -0.2(5) . . . . ?
C11 C12 C13 C16 179.6(3) . . . . ?
C13 C8 C9 C10 0.8(5) . . . . ?
C13 C8 C9 C14 -179.1(3) . . . . ?
C14 C9 C10 C11 179.0(3) . . . . ?
C15 C11 C12 C13 179.7(3) . . . . ?
C21 Ni1 O1 C5 104.0(3) . . . . ?
C21 Ni1 C1 N1 -101.8(2) . . . . ?
C21 Ni1 C1 N2 84.1(3) . . . . ?
C21 C22 C23 Ni1 -63.4(2) . . . . ?
C21 C22 C23 C24 -4.5(4) . . . . ?
C22 Ni1 O1 C5 137.4(3) . . . . ?
C22 Ni1 C1 N1 -116.2(6) . . . . ?
C22 Ni1 C1 N2 69.7(7) . . . . ?
C22 C21 C25 Ni1 59.5(2) . . . . ?
C22 C21 C25 C24 -6.0(4) . . . . ?
C22 C23 C24 Ni1 -59.0(2) . . . . ?
C22 C23 C24 C25 0.8(4) . . . . ?
C23 Ni1 O1 C5 176.3(3) . . . . ?
C23 Ni1 C1 N1 164.1(2) . . . . ?
C23 Ni1 C1 N2 -10.0(4) . . . . ?
C23 C24 C25 Ni1 -63.7(2) . . . . ?
C23 C24 C25 C21 3.2(4) . . . . ?
C24 Ni1 O1 C5 -165.0(3) . . . . ?
C24 Ni1 C1 N1 -172.7(2) . . . . ?
C24 Ni1 C1 N2 13.1(3) . . . . ?
C25 Ni1 O1 C5 102.2(4) . . . . ?
C25 Ni1 C1 N1 -133.1(2) . . . . ?
C25 Ni1 C1 N2 52.8(3) . . . . ?
C25 C21 C22 Ni1 -57.0(2) . . . . ?
C25 C21 C22 C23 6.3(3) . . . . ?
